data_2240177
loop_
_publ_author_name
'Peng, Yangfeng'
'Rohani, Sohrab'
'Boyle, Paul D.'
'He, Quan'

_publ_section_title
;
 Crystal structure of (<i>R</i>)-<i>N</i>-benzyl-1-phenylethanaminium
 (<i>R</i>)-4-chloromandelate
;
_journal_issue 12
_journal_name_full 'Acta Crystallographica Section E'
_journal_page_first o1223
_journal_page_last o1224
_journal_paper_doi 10.1107/S1600536814023204
_journal_volume 70
_journal_year 2014
_chemical_formula_iupac 'C15 H18 N +, C8 H6 Cl O3 -'
_chemical_formula_moiety 'C15 H18 N +, C8 H6 Cl O3 -'
_chemical_formula_sum 'C23 H24 Cl N O3'
_chemical_formula_weight 397.88
_chemical_name_systematic
;
(<i>R</i>)-<i>N</i>-benzyl-1-phenylethanaminium (<i>R</i>)-4-chloromandelate
;
_space_group_crystal_system monoclinic
_space_group_IT_number 5
_space_group_name_Hall 'C 2y'
_space_group_name_H-M_alt 'C 1 2 1'
_symmetry_space_group_name_Hall 'C 2y'
_symmetry_space_group_name_H-M 'C 1 2 1'
_atom_sites_solution_hydrogens difmap
_atom_sites_solution_primary dual
_atom_sites_solution_secondary difmap
_audit_creation_method SHELXL-2014/6
_cell_angle_alpha 90
_cell_angle_beta 107.868(10)
_cell_angle_gamma 90
_cell_formula_units_Z 4
_cell_length_a 17.783(5)
_cell_length_b 9.6993(19)
_cell_length_c 12.796(3)
_cell_measurement_reflns_used 9969
_cell_measurement_temperature 110
_cell_measurement_theta_max 35.79
_cell_measurement_theta_min 2.47
_cell_volume 2100.6(9)
_computing_cell_refinement
;
SAINT (Bruker, 2009)
;
_computing_data_collection
;
APEX2 (Bruker, 2009)
;
_computing_data_reduction
;
SAINT (Bruker, 2009)
;
_computing_molecular_graphics
;
PLATON (Spek, 2009)
;
_computing_publication_material
;
SHELXL2014 (Sheldrick, 2008), PLATON (Spek, 2009)
and publCIF (Westrip, 2010)
;
_computing_structure_refinement
;
SHELXL2014 (Sheldrick, 2008)
;
_computing_structure_solution
;
<i>SHELXT</i> (Sheldrick, 2008)
;
_diffrn_ambient_temperature 110
_diffrn_measured_fraction_theta_full 0.996
_diffrn_measured_fraction_theta_max 0.895
_diffrn_measurement_device '\k-geometry diffractometer'
_diffrn_measurement_device_type 'Bruker APEXII'
_diffrn_measurement_method 'phi and omega scans'
_diffrn_radiation_type MoK\a
_diffrn_radiation_wavelength 0.71073
_diffrn_reflns_av_R_equivalents 0.0309
_diffrn_reflns_limit_h_max 29
_diffrn_reflns_limit_h_min -27
_diffrn_reflns_limit_k_max 16
_diffrn_reflns_limit_k_min -10
_diffrn_reflns_limit_l_max 19
_diffrn_reflns_limit_l_min -21
_diffrn_reflns_number 34940
_diffrn_reflns_theta_full 25.242
_diffrn_reflns_theta_max 36.947
_diffrn_reflns_theta_min 3.819
_exptl_absorpt_coefficient_mu 0.205
_exptl_absorpt_correction_T_max 0.7473
_exptl_absorpt_correction_T_min 0.6851
_exptl_absorpt_correction_type multi-scan
_exptl_absorpt_process_details
;
(SADABS; Sheldrick, 1996)
;
_exptl_crystal_colour colourless
_exptl_crystal_density_diffrn 1.258
_exptl_crystal_description prism
_exptl_crystal_F_000 840
_exptl_crystal_size_max 0.56
_exptl_crystal_size_mid 0.13
_exptl_crystal_size_min 0.12
_refine_diff_density_max 0.335
_refine_diff_density_min -0.446
_refine_ls_abs_structure_details
;
 Refined as an inversion twin.
;
_refine_ls_abs_structure_Flack 0.05(4)
_refine_ls_extinction_method none
_refine_ls_goodness_of_fit_ref 1.037
_refine_ls_hydrogen_treatment refall
_refine_ls_matrix_type full
_refine_ls_number_parameters 350
_refine_ls_number_reflns 7574
_refine_ls_number_restraints 1
_refine_ls_restrained_S_all 1.037
_refine_ls_R_factor_all 0.0427
_refine_ls_R_factor_gt 0.0359
_refine_ls_shift/su_max 0.000
_refine_ls_shift/su_mean 0.000
_refine_ls_structure_factor_coef Fsqd
_refine_ls_weighting_details 'w=1/[\s^2^(Fo^2^)+(0.0583P)^2^+0.0666P] where P=(Fo^2^+2Fc^2^)/3'
_refine_ls_weighting_scheme calc
_refine_ls_wR_factor_gt 0.0879
_refine_ls_wR_factor_ref 0.0915
_reflns_number_gt 6778
_reflns_number_total 7574
_reflns_threshold_expression 'I > 2\s(I)'
_cod_data_source_file su5008sup1.cf
_cod_data_source_block I
_cod_original_cell_volume 2100.6(8)
_cod_database_code 2240177
_cod_database_fobs_code 2240177
_shelx_space_group_comment
;
The symmetry employed for this shelxl refinement is uniquely defined
by the following loop, which should always be used as a source of
symmetry information in preference to the above space-group names.
They are only intended as comments.
;
_shelx_estimated_absorpt_t_min 0.893
_shelx_estimated_absorpt_t_max 0.976
_shelxl_version_number 2014/6

loop_
_space_group_symop_operation_xyz
'x, y, z'
'-x, y, -z'
'x+1/2, y+1/2, z'
'-x+1/2, y+1/2, -z'

loop_
_atom_site_type_symbol
_atom_site_label
_atom_site_fract_x
_atom_site_fract_y
_atom_site_fract_z
_atom_site_U_iso_or_equiv
_atom_site_adp_type
_atom_site_calc_flag
_atom_site_occupancy
O O1A 0.74654(6) 0.67270(10) 0.48017(7) 0.01801(17) Uani d 1
O O2A 0.73497(6) 0.71450(10) 0.64630(8) 0.02089(19) Uani d 1
C C1A 0.73400(7) 0.63607(12) 0.56813(9) 0.0140(2) Uani d 1
C C2A 0.71982(7) 0.48180(12) 0.58184(9) 0.01356(19) Uani d 1
H H2A 0.7731(10) 0.439(2) 0.6135(14) 0.018(4) Uiso d 1
O O3A 0.68420(5) 0.42149(10) 0.47752(7) 0.01833(17) Uani d 1
H H3A 0.7016(11) 0.338(2) 0.4792(15) 0.019(4) Uiso d 1
C C3A 0.67231(7) 0.45775(12) 0.65978(9) 0.0135(2) Uani d 1
C C4A 0.59064(7) 0.44317(16) 0.62065(10) 0.0211(3) Uani d 1
H H4A 0.5657(12) 0.446(2) 0.5482(16) 0.027(5) Uiso d 1
C C5A 0.54612(7) 0.42553(19) 0.69271(10) 0.0250(3) Uani d 1
H H5A 0.4896(14) 0.413(3) 0.6653(18) 0.045(6) Uiso d 1
C C6A 0.58539(8) 0.42250(16) 0.80456(10) 0.0210(2) Uani d 1
Cl Cl1A 0.53108(2) 0.40049(6) 0.89547(3) 0.03874(12) Uani d 1
C C7A 0.66664(8) 0.43605(14) 0.84569(10) 0.0195(2) Uani d 1
H H7A 0.6948(11) 0.435(2) 0.9253(15) 0.024(5) Uiso d 1
C C8A 0.70965(7) 0.45356(14) 0.77258(10) 0.0168(2) Uani d 1
H H8A 0.7667(11) 0.4584(18) 0.7988(14) 0.015(4) Uiso d 1
C C1B 0.80429(7) 0.47938(13) 0.15898(9) 0.0159(2) Uani d 1
C C2B 0.83482(8) 0.56797(15) 0.09643(10) 0.0213(2) Uani d 1
H H2B 0.8295(15) 0.673(3) 0.105(2) 0.043(6) Uiso d 1
C C3B 0.87017(9) 0.51600(17) 0.02130(11) 0.0248(3) Uani d 1
H H3B 0.8938(12) 0.582(2) -0.0200(16) 0.032(5) Uiso d 1
C C4B 0.87563(8) 0.37495(18) 0.00863(10) 0.0244(3) Uani d 1
H H4B 0.9019(12) 0.345(2) -0.0409(17) 0.031(5) Uiso d 1
C C5B 0.84581(9) 0.28592(16) 0.07139(11) 0.0239(3) Uani d 1
H H5B 0.8480(13) 0.188(3) 0.0656(18) 0.036(6) Uiso d 1
C C6B 0.80992(9) 0.33748(15) 0.14612(10) 0.0203(2) Uani d 1
H H6B 0.7919(10) 0.277(2) 0.1883(14) 0.016(4) Uiso d 1
C C7B 0.76252(7) 0.54065(14) 0.23543(9) 0.0163(2) Uani d 1
H H7B 0.7728(11) 0.637(2) 0.2405(15) 0.020(4) Uiso d 1
C C8B 0.67419(8) 0.50930(18) 0.19966(11) 0.0254(3) Uani d 1
H H8B1 0.6469(13) 0.540(3) 0.1221(18) 0.041(6) Uiso d 1
H H8B2 0.6493(12) 0.548(3) 0.2523(17) 0.035(5) Uiso d 1
H H8B3 0.6662(11) 0.412(3) 0.1986(15) 0.028(5) Uiso d 1
N N1B 0.79666(6) 0.49143(11) 0.35198(8) 0.01298(17) Uani d 1
H H1BA 0.7855(9) 0.406(2) 0.3544(12) 0.012(4) Uiso d 1
H H1BB 0.7704(11) 0.545(2) 0.3959(16) 0.023(4) Uiso d 1
C C9B 0.88367(7) 0.51675(15) 0.39986(10) 0.0177(2) Uani d 1
H H9B1 0.8911(11) 0.614(2) 0.3831(15) 0.021(4) Uiso d 1
H H9B2 0.9115(11) 0.463(2) 0.3600(15) 0.020(4) Uiso d 1
C C10B 0.91101(7) 0.48164(15) 0.52067(10) 0.0179(2) Uani d 1
C C11B 0.92328(8) 0.34526(18) 0.55489(12) 0.0257(3) Uani d 1
H H11B 0.9173(12) 0.277(2) 0.5014(16) 0.024(5) Uiso d 1
C C12B 0.94738(9) 0.3151(2) 0.66696(15) 0.0375(4) Uani d 1
H H12B 0.9511(15) 0.221(3) 0.679(2) 0.048(7) Uiso d 1
C C13B 0.95961(9) 0.4192(3) 0.74345(12) 0.0444(5) Uani d 1
H H13B 0.9770(14) 0.393(3) 0.8221(19) 0.049(6) Uiso d 1
C C14B 0.94846(9) 0.5551(3) 0.71019(12) 0.0378(4) Uani d 1
H H14B 0.9609(15) 0.631(3) 0.766(2) 0.044(6) Uiso d 1
C C15B 0.92392(8) 0.58726(18) 0.59849(11) 0.0253(3) Uani d 1
H H15B 0.9134(11) 0.688(2) 0.5689(16) 0.024(5) Uiso d 1

loop_
_atom_site_aniso_label
_atom_site_aniso_U_11
_atom_site_aniso_U_22
_atom_site_aniso_U_33
_atom_site_aniso_U_12
_atom_site_aniso_U_13
_atom_site_aniso_U_23
O1A 0.0260(4) 0.0155(4) 0.0164(4) 0.0021(3) 0.0121(3) 0.0014(3)
O2A 0.0338(5) 0.0152(4) 0.0178(4) 0.0002(4) 0.0141(4) -0.0018(3)
C1A 0.0155(5) 0.0135(5) 0.0146(4) 0.0028(4) 0.0069(4) 0.0006(4)
C2A 0.0144(4) 0.0135(5) 0.0140(4) 0.0014(4) 0.0061(4) -0.0005(4)
O3A 0.0245(4) 0.0179(4) 0.0151(4) -0.0011(4) 0.0098(3) -0.0048(3)
C3A 0.0141(4) 0.0143(5) 0.0127(4) 0.0003(4) 0.0052(4) 0.0001(3)
C4A 0.0142(5) 0.0374(8) 0.0118(5) -0.0011(5) 0.0038(4) -0.0010(4)
C5A 0.0145(5) 0.0447(9) 0.0169(5) -0.0031(6) 0.0067(4) -0.0027(5)
C6A 0.0234(5) 0.0285(7) 0.0152(5) -0.0023(5) 0.0118(4) -0.0008(4)
Cl1A 0.0331(2) 0.0675(3) 0.0237(2) -0.0058(2) 0.02060(10) -0.0011(2)
C7A 0.0226(5) 0.0240(6) 0.0125(4) -0.0005(5) 0.0061(4) 0.0008(4)
C8A 0.0153(5) 0.0210(6) 0.0136(4) -0.0008(4) 0.0036(4) 0.0017(4)
C1B 0.0181(5) 0.0191(5) 0.0104(4) -0.0002(4) 0.0041(4) 0.0016(4)
C2B 0.0243(6) 0.0237(6) 0.0162(5) -0.0040(5) 0.0068(4) 0.0021(4)
C3B 0.0253(6) 0.0348(8) 0.0157(5) -0.0062(6) 0.0086(5) 0.0028(5)
C4B 0.0223(6) 0.0390(8) 0.0135(5) 0.0008(6) 0.0078(4) -0.0022(5)
C5B 0.0327(7) 0.0243(7) 0.0173(5) 0.0028(5) 0.0116(5) -0.0012(4)
C6B 0.0278(6) 0.0210(6) 0.0152(5) -0.0012(5) 0.0110(5) 0.0003(4)
C7B 0.0193(5) 0.0177(5) 0.0122(4) 0.0023(4) 0.0051(4) 0.0024(4)
C8B 0.0173(5) 0.0390(9) 0.0185(5) 0.0047(6) 0.0035(4) 0.0002(5)
N1B 0.0140(4) 0.0145(4) 0.0111(4) -0.0002(3) 0.0049(3) -0.0002(3)
C9B 0.0140(5) 0.0261(6) 0.0139(4) -0.0032(4) 0.0056(4) 0.0006(4)
C10B 0.0120(4) 0.0278(6) 0.0140(5) -0.0008(4) 0.0040(4) 0.0003(4)
C11B 0.0166(5) 0.0327(7) 0.0264(6) -0.0015(5) 0.0046(5) 0.0071(5)
C12B 0.0200(6) 0.0543(12) 0.0353(8) -0.0022(7) 0.0041(6) 0.0247(8)
C13B 0.0196(6) 0.0945(17) 0.0170(6) -0.0065(9) 0.0024(5) 0.0128(8)
C14B 0.0206(6) 0.0767(14) 0.0157(6) -0.0034(7) 0.0051(5) -0.0103(7)
C15B 0.0164(5) 0.0407(8) 0.0183(5) -0.0015(5) 0.0047(4) -0.0079(5)

loop_
_atom_type_symbol
_atom_type_description
_atom_type_scat_dispersion_real
_atom_type_scat_dispersion_imag
_atom_type_scat_source
C C 0.0033 0.0016 'International Tables Vol C Tables 4.2.6.8 and 6.1.1.4'
H H 0.0000 0.0000 'International Tables Vol C Tables 4.2.6.8 and 6.1.1.4'
Cl Cl 0.1484 0.1585 'International Tables Vol C Tables 4.2.6.8 and 6.1.1.4'
N N 0.0061 0.0033 'International Tables Vol C Tables 4.2.6.8 and 6.1.1.4'
O O 0.0106 0.0060 'International Tables Vol C Tables 4.2.6.8 and 6.1.1.4'

loop_
_geom_angle_atom_site_label_1
_geom_angle_atom_site_label_2
_geom_angle_atom_site_label_3
_geom_angle
O2A C1A O1A 125.28(12)
O2A C1A C2A 117.57(10)
O1A C1A C2A 117.10(10)
O3A C2A C3A 112.31(10)
O3A C2A C1A 109.65(10)
C3A C2A C1A 111.76(10)
O3A C2A H2A 107.7(10)
C3A C2A H2A 108.7(10)
C1A C2A H2A 106.5(11)
C2A O3A H3A 108.1(12)
C4A C3A C8A 118.93(11)
C4A C3A C2A 120.80(10)
C8A C3A C2A 120.24(10)
C3A C4A C5A 121.01(11)
C3A C4A H4A 119.9(13)
C5A C4A H4A 119.1(13)
C6A C5A C4A 118.39(11)
C6A C5A H5A 120.7(13)
C4A C5A H5A 120.9(13)
C7A C6A C5A 121.79(11)
C7A C6A Cl1A 119.13(9)
C5A C6A Cl1A 119.08(10)
C6A C7A C8A 118.82(11)
C6A C7A H7A 122.0(11)
C8A C7A H7A 119.1(11)
C7A C8A C3A 121.06(11)
C7A C8A H8A 120.5(11)
C3A C8A H8A 118.4(11)
C2B C1B C6B 119.12(13)
C2B C1B C7B 118.85(12)
C6B C1B C7B 121.98(12)
C1B C2B C3B 120.71(14)
C1B C2B H2B 119.1(14)
C3B C2B H2B 120.2(14)
C4B C3B C2B 120.04(13)
C4B C3B H3B 120.9(12)
C2B C3B H3B 119.0(12)
C3B C4B C5B 119.55(13)
C3B C4B H4B 117.0(13)
C5B C4B H4B 123.4(13)
C4B C5B C6B 120.60(14)
C4B C5B H5B 122.7(13)
C6B C5B H5B 116.7(13)
C1B C6B C5B 119.97(13)
C1B C6B H6B 120.9(12)
C5B C6B H6B 119.1(12)
N1B C7B C1B 112.69(10)
N1B C7B C8B 107.40(11)
C1B C7B C8B 113.00(11)
N1B C7B H7B 103.5(11)
C1B C7B H7B 107.9(11)
C8B C7B H7B 111.9(11)
C7B C8B H8B1 112.1(13)
C7B C8B H8B2 110.9(12)
H8B1 C8B H8B2 112.3(19)
C7B C8B H8B3 109.7(11)
H8B1 C8B H8B3 104.9(18)
H8B2 C8B H8B3 106.6(18)
C9B N1B C7B 113.88(10)
C9B N1B H1BA 111.5(11)
C7B N1B H1BA 108.4(10)
C9B N1B H1BB 107.0(11)
C7B N1B H1BB 106.3(11)
H1BA N1B H1BB 109.5(16)
N1B C9B C10B 110.43(10)
N1B C9B H9B1 105.0(11)
C10B C9B H9B1 114.6(11)
N1B C9B H9B2 109.1(11)
C10B C9B H9B2 111.2(11)
H9B1 C9B H9B2 106.3(16)
C11B C10B C15B 119.85(13)
C11B C10B C9B 120.48(12)
C15B C10B C9B 119.67(13)
C10B C11B C12B 119.48(17)
C10B C11B H11B 118.3(13)
C12B C11B H11B 122.2(13)
C13B C12B C11B 120.58(19)
C13B C12B H12B 127.9(16)
C11B C12B H12B 111.4(16)
C12B C13B C14B 120.31(14)
C12B C13B H13B 117.7(18)
C14B C13B H13B 122.0(18)
C13B C14B C15B 119.94(17)
C13B C14B H14B 120.0(14)
C15B C14B H14B 120.0(14)
C14B C15B C10B 119.82(17)
C14B C15B H15B 123.1(11)
C10B C15B H15B 117.0(11)

loop_
_geom_bond_atom_site_label_1
_geom_bond_atom_site_label_2
_geom_bond_distance
O1A C1A 1.2636(14)
O2A C1A 1.2525(15)
C1A C2A 1.5364(17)
C2A O3A 1.4164(14)
C2A C3A 1.5100(16)
C2A H2A 1.001(17)
O3A H3A 0.87(2)
C3A C4A 1.3905(16)
C3A C8A 1.3920(16)
C4A C5A 1.3979(18)
C4A H4A 0.897(19)
C5A C6A 1.3869(17)
C5A H5A 0.97(2)
C6A C7A 1.3839(18)
C6A Cl1A 1.7381(13)
C7A C8A 1.3886(17)
C7A H7A 0.988(19)
C8A H8A 0.967(18)
C1B C2B 1.3931(18)
C1B C6B 1.3934(19)
C1B C7B 1.5191(18)
C2B C3B 1.394(2)
C2B H2B 1.03(3)
C3B C4B 1.385(2)
C3B H3B 1.00(2)
C4B C5B 1.390(2)
C4B H4B 0.94(2)
C5B C6B 1.395(2)
C5B H5B 0.95(2)
C6B H6B 0.921(19)
C7B N1B 1.5051(15)
C7B C8B 1.5258(19)
C7B H7B 0.95(2)
C8B H8B1 1.01(2)
C8B H8B2 0.99(2)
C8B H8B3 0.95(3)
N1B C9B 1.4994(16)
N1B H1BA 0.85(2)
N1B H1BB 0.98(2)
C9B C10B 1.5103(17)
C9B H9B1 0.98(2)
C9B H9B2 0.968(19)
C10B C11B 1.389(2)
C10B C15B 1.398(2)
C11B C12B 1.396(2)
C11B H11B 0.94(2)
C12B C13B 1.376(4)
C12B H12B 0.93(3)
C13B C14B 1.381(4)
C13B H13B 0.99(2)
C14B C15B 1.396(2)
C14B H14B 1.00(3)
C15B H15B 1.04(2)

loop_
_geom_hbond_atom_site_label_D
_geom_hbond_atom_site_label_H
_geom_hbond_atom_site_label_A
_geom_hbond_site_symmetry_A
_geom_hbond_distance_DH
_geom_hbond_distance_HA
_geom_hbond_distance_DA
_geom_hbond_angle_DHA
O3A H3A O1A 4_646 0.87(2) 1.84(2) 2.6878(15) 164.9(17)
O3A H3A O2A 4_646 0.87(2) 2.52(2) 3.1629(14) 130.6(16)
N1B H1BA O2A 4_646 0.85(2) 1.90(2) 2.7457(16) 176.1(16)
N1B H1BB O1A . 0.98(2) 1.78(2) 2.7337(15) 163.7(18)
N1B H1BB O3A . 0.98(2) 2.42(2) 3.0019(14) 117.4(15)
C6B H6B O2A 4_646 0.92(2) 2.39(2) 3.2275(19) 152.1(15)
C2A H2A Cg2 . 1.00(2) 2.827(19) 3.7029(18) 146.7(14)
C9B H9B2 Cg2 2_756 0.97(2) 2.69(2) 3.4243(17) 146.7(14)
C7A H7A Cg1 1_556 0.99(2) 2.753(19) 3.6111(18) 145.5(15)

loop_
_geom_torsion_atom_site_label_1
_geom_torsion_atom_site_label_2
_geom_torsion_atom_site_label_3
_geom_torsion_atom_site_label_4
_geom_torsion
O2A C1A C2A O3A 152.48(11)
O1A C1A C2A O3A -29.96(14)
O2A C1A C2A C3A 27.28(15)
O1A C1A C2A C3A -155.16(10)
O3A C2A C3A C4A -29.54(16)
C1A C2A C3A C4A 94.18(14)
O3A C2A C3A C8A 152.20(11)
C1A C2A C3A C8A -84.08(14)
C8A C3A C4A C5A 0.5(2)
C2A C3A C4A C5A -177.82(14)
C3A C4A C5A C6A -0.2(2)
C4A C5A C6A C7A -0.2(2)
C4A C5A C6A Cl1A -179.94(13)
C5A C6A C7A C8A 0.2(2)
Cl1A C6A C7A C8A 179.98(11)
C6A C7A C8A C3A 0.1(2)
C4A C3A C8A C7A -0.41(19)
C2A C3A C8A C7A 177.88(12)
C6B C1B C2B C3B 0.4(2)
C7B C1B C2B C3B -176.84(12)
C1B C2B C3B C4B -0.4(2)
C2B C3B C4B C5B -0.1(2)
C3B C4B C5B C6B 0.6(2)
C2B C1B C6B C5B 0.0(2)
C7B C1B C6B C5B 177.19(12)
C4B C5B C6B C1B -0.5(2)
C2B C1B C7B N1B -125.48(12)
C6B C1B C7B N1B 57.34(16)
C2B C1B C7B C8B 112.54(14)
C6B C1B C7B C8B -64.64(16)
C1B C7B N1B C9B 55.64(14)
C8B C7B N1B C9B -179.28(11)
C7B N1B C9B C10B 172.64(11)
N1B C9B C10B C11B 78.45(15)
N1B C9B C10B C15B -101.46(14)
C15B C10B C11B C12B 0.9(2)
C9B C10B C11B C12B -179.01(12)
C10B C11B C12B C13B -0.5(2)
C11B C12B C13B C14B -0.3(2)
C12B C13B C14B C15B 0.6(2)
C13B C14B C15B C10B -0.3(2)
C11B C10B C15B C14B -0.5(2)
C9B C10B C15B C14B 179.39(13)
